data_2223980
loop_
_publ_author_name
'Suthiram, Janine'
'Mhlaba, Kanyisa'
'Zeevaart, Jan Rijn'
'Visser, Hendrik G.'
'Roodt, Andreas'

_publ_section_title
;
 Tetraethylammonium
 tricarbonylchlorido(pyrazine-2-carboxylato-<i>N</i>^1^,<i>O</i>)rhenate(I)
;
_journal_coeditor_code PV2218
_journal_issue 11
_journal_name_full 'Acta Crystallographica Section E'
_journal_page_first m1395
_journal_paper_doi 10.1107/S1600536809042160
_journal_volume 65
_journal_year 2009
_chemical_formula_iupac '(C8 H20 N) [Re (C5 H3 N2 O2) Cl (CO)3]'
_chemical_formula_moiety 'C8 H20 N +, C8 H3 Cl N2 O5 Re -'
_chemical_formula_sum 'C16 H23 Cl N3 O5 Re'
_chemical_formula_weight 559.02
_chemical_name_systematic
;
 Tetraethylammonium
tricarbonylchlorido(pyrazine-2-carboxylato-<i>N</i>^1^,<i>O</i>)rhenate(I)
;
_space_group_IT_number 14
_symmetry_cell_setting monoclinic
_symmetry_space_group_name_Hall '-P 2ybc'
_symmetry_space_group_name_H-M 'P 1 21/c 1'
_audit_creation_method 'WinGX routine CIF_UPDATE'
_cell_angle_alpha 90.00
_cell_angle_beta 90.506(5)
_cell_angle_gamma 90.00
_cell_formula_units_Z 4
_cell_length_a 7.927(5)
_cell_length_b 22.278(5)
_cell_length_c 10.903(5)
_cell_measurement_reflns_used 9901
_cell_measurement_temperature 100(2)
_cell_measurement_theta_max 28.29
_cell_measurement_theta_min 2.73
_cell_volume 1925.4(16)
_computing_cell_refinement 'SAINT-Plus (Bruker, 2004)'
_computing_data_collection 'APEX2 (Bruker, 2005)'
_computing_data_reduction 'SAINT-Plus and XPREP (Bruker, 2004)'
_computing_molecular_graphics 'DIAMOND (Brandenburg & Putz, 2005)'
_computing_publication_material 'WinGX (Farrugia, 1999)'
_computing_structure_refinement 'SHELXL97 (Sheldrick, 2008)'
_computing_structure_solution 'SHELXS97 (Sheldrick, 2008)'
_diffrn_ambient_temperature 100(2)
_diffrn_measured_fraction_theta_full 1
_diffrn_measured_fraction_theta_max 1
_diffrn_measurement_device_type
;
Bruker X8 APEXII 4K Kappa CCD
;
_diffrn_measurement_method 'phi and omega scans'
_diffrn_radiation_monochromator graphite
_diffrn_radiation_source 'sealed tube'
_diffrn_radiation_type MoK\a
_diffrn_radiation_wavelength 0.71073
_diffrn_reflns_av_R_equivalents 0.0462
_diffrn_reflns_limit_h_max 9
_diffrn_reflns_limit_h_min -10
_diffrn_reflns_limit_k_max 29
_diffrn_reflns_limit_k_min -29
_diffrn_reflns_limit_l_max 13
_diffrn_reflns_limit_l_min -14
_diffrn_reflns_number 32482
_diffrn_reflns_theta_full 28.29
_diffrn_reflns_theta_max 28.29
_diffrn_reflns_theta_min 1.83
_exptl_absorpt_coefficient_mu 6.481
_exptl_absorpt_correction_T_max 0.5385
_exptl_absorpt_correction_T_min 0.2726
_exptl_absorpt_correction_type multi-scan
_exptl_absorpt_process_details
;
(SADABS; Bruker, 2004)
;
_exptl_crystal_colour yellow
_exptl_crystal_density_diffrn 1.929
_exptl_crystal_density_method 'not measured'
_exptl_crystal_description Cuboid
_exptl_crystal_F_000 1088
_exptl_crystal_size_max 0.271
_exptl_crystal_size_mid 0.203
_exptl_crystal_size_min 0.109
_refine_diff_density_max 1.05
_refine_diff_density_min -1.38
_refine_ls_extinction_method none
_refine_ls_goodness_of_fit_ref 1.181
_refine_ls_hydrogen_treatment constr
_refine_ls_matrix_type full
_refine_ls_number_parameters 235
_refine_ls_number_reflns 4781
_refine_ls_number_restraints 0
_refine_ls_restrained_S_all 1.181
_refine_ls_R_factor_gt 0.0214
_refine_ls_shift/su_max 0.001
_refine_ls_structure_factor_coef Fsqd
_refine_ls_weighting_details 'calc w=1/[\s^2^(Fo^2^)+(0.0591P)^2^] where P=(Fo^2^+2Fc^2^)/3'
_refine_ls_weighting_scheme calc
_refine_ls_wR_factor_ref 0.0984
_reflns_number_gt 4121
_reflns_number_total 4781
_reflns_threshold_expression >2sigma(I)
_cod_data_source_file pv2218.cif
_cod_data_source_block I
_cod_depositor_comments
;
The following automatic conversions were performed:
'_symmetry_cell_setting' value 'Monoclinic' changed to 'monoclinic'
according to '/home/saulius/struct/CIF-dictionaries/cif_core.dic'
dictionary named 'cif_core.dic' version 2.4.1 from 2010-06-29.

Automatic conversion script
Id: cif_fix_enum 1527 2010-12-29 10:47:43Z saulius 

The following automatic conversions were performed:

'_symmetry_cell_setting' value 'Monoclinic' changed to 'monoclinic'
according to /home/saulius/struct/CIF-dictionaries/cif_core.dic
dictionary named 'cif_core.dic' version 2.4.1 from 2010-06-29.

Automatic conversion script
Id: cif_fix_values 1715 2011-07-08 13:25:40Z adriana 
;
_cod_original_sg_symbol_H-M 'P 21/c'
_cod_database_code 2223980
_cod_database_fobs_code 2223980

loop_
_symmetry_equiv_pos_as_xyz
'x, y, z'
'-x, y+1/2, -z+1/2'
'-x, -y, -z'
'x, -y-1/2, z-1/2'

loop_
_atom_site_type_symbol
_atom_site_label
_atom_site_fract_x
_atom_site_fract_y
_atom_site_fract_z
_atom_site_U_iso_or_equiv
_atom_site_adp_type
_atom_site_calc_flag
_atom_site_refinement_flags
_atom_site_occupancy
_atom_site_disorder_assembly
_atom_site_disorder_group
Re Re1 0.30393(2) 0.198197(7) 0.407485(15) 0.01064(8) Uani d . 1 . .
Cl Cl1 0.29768(13) 0.09512(5) 0.49378(10) 0.0154(2) Uani d . 1 . .
C C5 0.3651(5) 0.13259(19) 0.1726(4) 0.0117(8) Uani d . 1 . .
O O5 0.0904(4) 0.10473(15) 0.1121(3) 0.0186(7) Uani d . 1 . .
N N3 0.1752(4) -0.07955(16) 0.2734(3) 0.0111(7) Uani d . 1 . .
O O4 0.1219(4) 0.16145(14) 0.2811(3) 0.0143(7) Uani d . 1 . .
N N2 0.6136(5) 0.10700(19) 0.0608(4) 0.0198(9) Uani d . 1 . .
N N1 0.4559(5) 0.15900(16) 0.2633(3) 0.0132(8) Uani d . 1 . .
C C14 0.1057(5) -0.0443(2) 0.1656(4) 0.0146(9) Uani d . 1 . .
H H14B 0.1568 -0.0047 0.1666 0.018 Uiso calc R 1 . .
H H14A 0.1403 -0.064 0.0906 0.018 Uiso calc R 1 . .
C C4 0.1762(5) 0.1323(2) 0.1880(4) 0.0131(9) Uani d . 1 . .
C C10 0.1294(6) -0.0471(2) 0.3912(4) 0.0169(9) Uani d . 1 . .
H H10A 0.1667 -0.0058 0.3849 0.02 Uiso calc R 1 . .
H H10B 0.0075 -0.0467 0.3983 0.02 Uiso calc R 1 . .
C C15 -0.0836(6) -0.0368(2) 0.1619(4) 0.0182(10) Uani d . 1 . .
H H15B -0.1153 -0.0138 0.0909 0.027 Uiso calc R 1 . .
H H15C -0.1197 -0.0164 0.2345 0.027 Uiso calc R 1 . .
H H15A -0.1361 -0.0756 0.1578 0.027 Uiso calc R 1 . .
C C12 0.3647(5) -0.0855(2) 0.2602(4) 0.0147(9) Uani d . 1 . .
H H12B 0.4069 -0.1106 0.3264 0.018 Uiso calc R 1 . .
H H12A 0.3875 -0.1062 0.1838 0.018 Uiso calc R 1 . .
C C17 0.1141(6) -0.1786(2) 0.1620(5) 0.0215(10) Uani d . 1 . .
H H17B 0.0637 -0.2173 0.1739 0.032 Uiso calc R 1 . .
H H17A 0.231 -0.1835 0.1418 0.032 Uiso calc R 1 . .
H H17C 0.0569 -0.1581 0.0962 0.032 Uiso calc R 1 . .
C C1 0.4817(6) 0.2209(2) 0.5162(4) 0.0160(9) Uani d . 1 . .
C C7 0.7019(6) 0.1324(2) 0.1527(4) 0.0187(10) Uani d . 1 . .
H H7 0.819 0.1323 0.149 0.022 Uiso calc R 1 . .
C C16 0.0997(6) -0.14213(19) 0.2785(4) 0.0139(9) Uani d . 1 . .
H H16A 0.1545 -0.1641 0.3445 0.017 Uiso calc R 1 . .
H H16B -0.0188 -0.1386 0.2988 0.017 Uiso calc R 1 . .
C C13 0.4627(6) -0.0272(2) 0.2612(5) 0.0228(11) Uani d . 1 . .
H H13C 0.5808 -0.0355 0.2525 0.034 Uiso calc R 1 . .
H H13B 0.4444 -0.0067 0.3374 0.034 Uiso calc R 1 . .
H H13A 0.425 -0.0023 0.1945 0.034 Uiso calc R 1 . .
C C8 0.6250(6) 0.1586(2) 0.2526(4) 0.0167(9) Uani d . 1 . .
H H8 0.6913 0.1764 0.3134 0.02 Uiso calc R 1 . .
C C6 0.4450(6) 0.1077(2) 0.0729(4) 0.0169(9) Uani d . 1 . .
H H6 0.3791 0.0906 0.0111 0.02 Uiso calc R 1 . .
C C11 0.2032(6) -0.0737(2) 0.5073(4) 0.0227(11) Uani d . 1 . .
H H11B 0.1677 -0.0504 0.5765 0.034 Uiso calc R 1 . .
H H11A 0.3241 -0.0733 0.5028 0.034 Uiso calc R 1 . .
H H11C 0.1646 -0.1143 0.5162 0.034 Uiso calc R 1 . .
C C3 0.1409(6) 0.2291(2) 0.5218(4) 0.0148(9) Uani d . 1 . .
O O2 0.3224(4) 0.32482(15) 0.2989(3) 0.0206(7) Uani d . 1 . .
O O3 0.0411(4) 0.24882(16) 0.5855(3) 0.0215(7) Uani d . 1 . .
O O1 0.5931(4) 0.23294(16) 0.5808(3) 0.0241(8) Uani d . 1 . .
C C2 0.3140(5) 0.2765(2) 0.3371(4) 0.0139(9) Uani d . 1 . .

loop_
_atom_site_aniso_label
_atom_site_aniso_U_11
_atom_site_aniso_U_22
_atom_site_aniso_U_33
_atom_site_aniso_U_12
_atom_site_aniso_U_13
_atom_site_aniso_U_23
Re1 0.01130(11) 0.00960(12) 0.01101(12) -0.00026(6) -0.00005(7) -0.00013(6)
Cl1 0.0170(5) 0.0123(5) 0.0169(5) -0.0006(4) -0.0002(4) 0.0005(4)
C5 0.013(2) 0.010(2) 0.012(2) 0.0021(16) -0.0005(16) 0.0015(16)
O5 0.0130(16) 0.0202(19) 0.0227(17) -0.0029(13) -0.0034(13) -0.0071(14)
N3 0.0113(17) 0.0110(18) 0.0110(17) -0.0010(14) 0.0013(13) 0.0012(14)
O4 0.0127(15) 0.0161(17) 0.0141(15) -0.0004(12) -0.0006(12) -0.0029(13)
N2 0.017(2) 0.026(2) 0.0168(19) 0.0039(17) 0.0031(16) 0.0009(17)
N1 0.0121(17) 0.0103(19) 0.0172(19) -0.0001(14) 0.0000(14) 0.0036(15)
C14 0.015(2) 0.013(2) 0.015(2) 0.0012(17) 0.0014(17) 0.0052(17)
C4 0.011(2) 0.013(2) 0.015(2) 0.0013(16) 0.0001(16) 0.0019(17)
C10 0.014(2) 0.017(2) 0.019(2) 0.0022(18) 0.0026(18) -0.0043(19)
C15 0.015(2) 0.024(3) 0.016(2) 0.0029(19) -0.0025(17) 0.0024(19)
C12 0.010(2) 0.017(2) 0.018(2) 0.0019(17) 0.0027(16) -0.0006(18)
C17 0.023(3) 0.020(3) 0.022(3) 0.000(2) 0.002(2) -0.005(2)
C1 0.023(2) 0.009(2) 0.016(2) 0.0009(18) 0.0019(18) -0.0015(18)
C7 0.010(2) 0.026(3) 0.021(2) 0.0035(18) 0.0040(17) 0.006(2)
C16 0.014(2) 0.010(2) 0.017(2) -0.0034(17) 0.0005(17) 0.0017(18)
C13 0.012(2) 0.022(3) 0.034(3) -0.0006(19) 0.000(2) 0.004(2)
C8 0.015(2) 0.018(2) 0.017(2) 0.0012(18) -0.0034(17) 0.0026(18)
C6 0.015(2) 0.019(3) 0.017(2) -0.0002(18) -0.0019(17) 0.0016(18)
C11 0.024(3) 0.029(3) 0.015(2) 0.002(2) -0.0004(19) -0.005(2)
C3 0.018(2) 0.012(2) 0.015(2) -0.0024(17) -0.0025(18) 0.0039(18)
O2 0.0225(18) 0.0123(17) 0.0272(19) -0.0016(14) 0.0033(15) 0.0027(15)
O3 0.0279(18) 0.0198(19) 0.0170(17) 0.0012(15) 0.0096(14) -0.0011(14)
O1 0.0222(18) 0.021(2) 0.0284(19) 0.0010(15) -0.0097(15) -0.0060(16)
C2 0.012(2) 0.018(2) 0.012(2) 0.0026(17) 0.0006(16) -0.0006(18)

loop_
_atom_type_symbol
_atom_type_description
_atom_type_scat_dispersion_real
_atom_type_scat_dispersion_imag
_atom_type_scat_source
C C 0.0033 0.0016 'International Tables Vol C Tables 4.2.6.8 and 6.1.1.4'
H H 0 0 'International Tables Vol C Tables 4.2.6.8 and 6.1.1.4'
N N 0.0061 0.0033 'International Tables Vol C Tables 4.2.6.8 and 6.1.1.4'
O O 0.0106 0.006 'International Tables Vol C Tables 4.2.6.8 and 6.1.1.4'
Cl Cl 0.1484 0.1585 'International Tables Vol C Tables 4.2.6.8 and 6.1.1.4'
Re Re -1.0185 7.231 'International Tables Vol C Tables 4.2.6.8 and 6.1.1.4'

loop_
_geom_angle_atom_site_label_1
_geom_angle_atom_site_label_2
_geom_angle_atom_site_label_3
_geom_angle_site_symmetry_1
_geom_angle_site_symmetry_3
_geom_angle
_geom_angle_publ_flag
C1 Re1 C2 . . 88.49(19) ?
C1 Re1 C3 . . 89.99(19) ?
C2 Re1 C3 . . 87.95(19) ?
C1 Re1 O4 . . 172.22(16) ?
C2 Re1 O4 . . 96.95(16) ?
C3 Re1 O4 . . 95.74(16) ?
C1 Re1 N1 . . 98.34(17) ?
C2 Re1 N1 . . 92.94(16) ?
C3 Re1 N1 . . 171.64(16) ?
O4 Re1 N1 . . 75.91(13) ?
C1 Re1 Cl1 . . 91.55(14) ?
C2 Re1 Cl1 . . 178.07(14) ?
C3 Re1 Cl1 . . 93.98(13) ?
O4 Re1 Cl1 . . 82.82(9) ?
N1 Re1 Cl1 . . 85.15(10) ?
N1 C5 C6 . . 120.4(4) ?
N1 C5 C4 . . 116.3(4) ?
C6 C5 C4 . . 123.3(4) ?
C14 N3 C12 . . 109.0(3) ?
C14 N3 C16 . . 111.4(3) ?
C12 N3 C16 . . 108.3(3) ?
C14 N3 C10 . . 108.7(3) ?
C12 N3 C10 . . 111.5(3) ?
C16 N3 C10 . . 108.0(3) ?
C4 O4 Re1 . . 118.2(3) ?
C7 N2 C6 . . 115.8(4) ?
C8 N1 C5 . . 117.2(4) ?
C8 N1 Re1 . . 128.6(3) ?
C5 N1 Re1 . . 114.1(3) ?
C15 C14 N3 . . 115.6(4) ?
C15 C14 H14B . . 108.4 ?
N3 C14 H14B . . 108.4 ?
C15 C14 H14A . . 108.4 ?
N3 C14 H14A . . 108.4 ?
H14B C14 H14A . . 107.4 ?
O5 C4 O4 . . 126.7(4) ?
O5 C4 C5 . . 118.0(4) ?
O4 C4 C5 . . 115.3(4) ?
C11 C10 N3 . . 115.3(4) ?
C11 C10 H10A . . 108.4 ?
N3 C10 H10A . . 108.4 ?
C11 C10 H10B . . 108.4 ?
N3 C10 H10B . . 108.4 ?
H10A C10 H10B . . 107.5 ?
C14 C15 H15B . . 109.5 ?
C14 C15 H15C . . 109.5 ?
H15B C15 H15C . . 109.5 ?
C14 C15 H15A . . 109.5 ?
H15B C15 H15A . . 109.5 ?
H15C C15 H15A . . 109.5 ?
C13 C12 N3 . . 115.6(4) ?
C13 C12 H12B . . 108.4 ?
N3 C12 H12B . . 108.4 ?
C13 C12 H12A . . 108.4 ?
N3 C12 H12A . . 108.4 ?
H12B C12 H12A . . 107.4 ?
C16 C17 H17B . . 109.5 ?
C16 C17 H17A . . 109.5 ?
H17B C17 H17A . . 109.5 ?
C16 C17 H17C . . 109.5 ?
H17B C17 H17C . . 109.5 ?
H17A C17 H17C . . 109.5 ?
O1 C1 Re1 . . 177.5(4) ?
N2 C7 C8 . . 122.4(4) ?
N2 C7 H7 . . 118.8 ?
C8 C7 H7 . . 118.8 ?
C17 C16 N3 . . 115.4(4) ?
C17 C16 H16A . . 108.4 ?
N3 C16 H16A . . 108.4 ?
C17 C16 H16B . . 108.4 ?
N3 C16 H16B . . 108.4 ?
H16A C16 H16B . . 107.5 ?
C12 C13 H13C . . 109.5 ?
C12 C13 H13B . . 109.5 ?
H13C C13 H13B . . 109.5 ?
C12 C13 H13A . . 109.5 ?
H13C C13 H13A . . 109.5 ?
H13B C13 H13A . . 109.5 ?
N1 C8 C7 . . 121.1(4) ?
N1 C8 H8 . . 119.4 ?
C7 C8 H8 . . 119.4 ?
N2 C6 C5 . . 123.1(4) ?
N2 C6 H6 . . 118.5 ?
C5 C6 H6 . . 118.5 ?
C10 C11 H11B . . 109.5 ?
C10 C11 H11A . . 109.5 ?
H11B C11 H11A . . 109.5 ?
C10 C11 H11C . . 109.5 ?
H11B C11 H11C . . 109.5 ?
H11A C11 H11C . . 109.5 ?
O3 C3 Re1 . . 177.0(4) ?
O2 C2 Re1 . . 177.3(4) ?

loop_
_geom_bond_atom_site_label_1
_geom_bond_atom_site_label_2
_geom_bond_site_symmetry_2
_geom_bond_distance
_geom_bond_publ_flag
Re1 C1 . 1.902(5) ?
Re1 C2 . 1.908(5) ?
Re1 C3 . 1.930(5) ?
Re1 O4 . 2.149(3) ?
Re1 N1 . 2.172(4) ?
Re1 Cl1 . 2.4822(12) ?
C5 N1 . 1.353(6) ?
C5 C6 . 1.379(6) ?
C5 C4 . 1.508(6) ?
O5 C4 . 1.231(5) ?
N3 C14 . 1.514(5) ?
N3 C12 . 1.517(5) ?
N3 C16 . 1.518(5) ?
N3 C10 . 1.521(5) ?
O4 C4 . 1.282(5) ?
N2 C7 . 1.342(6) ?
N2 C6 . 1.344(6) ?
N1 C8 . 1.347(6) ?
C14 C15 . 1.510(6) ?
C14 H14B . 0.97 ?
C14 H14A . 0.97 ?
C10 C11 . 1.510(6) ?
C10 H10A . 0.97 ?
C10 H10B . 0.97 ?
C15 H15B . 0.96 ?
C15 H15C . 0.96 ?
C15 H15A . 0.96 ?
C12 C13 . 1.514(6) ?
C12 H12B . 0.97 ?
C12 H12A . 0.97 ?
C17 C16 . 1.513(6) ?
C17 H17B . 0.96 ?
C17 H17A . 0.96 ?
C17 H17C . 0.96 ?
C1 O1 . 1.156(5) ?
C7 C8 . 1.383(7) ?
C7 H7 . 0.93 ?
C16 H16A . 0.97 ?
C16 H16B . 0.97 ?
C13 H13C . 0.96 ?
C13 H13B . 0.96 ?
C13 H13A . 0.96 ?
C8 H8 . 0.93 ?
C6 H6 . 0.93 ?
C11 H11B . 0.96 ?
C11 H11A . 0.96 ?
C11 H11C . 0.96 ?
C3 O3 . 1.145(5) ?
O2 C2 . 1.156(6) ?
